data_4081824
loop_
_publ_author_name
'Sircoglou, Marie'
'Saffon, Nathalie'
'Miqueu, Karinne'
'Bouhadir, Ghenwa'
'Bourissou, Didier'

_publ_section_title
;
 Activation of M--Cl Bonds with Phosphine--Alanes: Preparation and
 Characterization of Zwitterionic Gold and Copper Complexes
;
_journal_issue 22
_journal_name_full Organometallics
_journal_page_first 6780
_journal_paper_doi 10.1021/om4005884
_journal_volume 32
_journal_year 2013
_chemical_formula_sum 'C36.5 H55 Al Cl2 Cu P3'
_chemical_formula_weight 748.14
_chemical_name_systematic
; 
 ? 
;
_space_group_IT_number 14
_symmetry_cell_setting monoclinic
_symmetry_space_group_name_Hall '-P 2ybc'
_symmetry_space_group_name_H-M 'P 1 21/c 1'
_atom_sites_solution_hydrogens geom
_atom_sites_solution_primary direct
_atom_sites_solution_secondary difmap
_audit_creation_method SHELXL-97
_cell_angle_alpha 90.00
_cell_angle_beta 100.112(2)
_cell_angle_gamma 90.00
_cell_formula_units_Z 8
_cell_length_a 20.6742(7)
_cell_length_b 18.1957(7)
_cell_length_c 20.4797(7)
_cell_measurement_reflns_used 3768
_cell_measurement_temperature 193(2)
_cell_measurement_theta_max 18.24
_cell_measurement_theta_min 2.24
_cell_volume 7584.4(5)
_computing_cell_refinement 'Bruker SMART'
_computing_data_collection 'Bruker SMART'
_computing_data_reduction 'Bruker SAINT'
_computing_molecular_graphics 'Bruker SHELXTL'
_computing_publication_material 'Bruker SHELXTL'
_computing_structure_refinement 'SHELXL-97 (Sheldrick, 2008)'
_computing_structure_solution 'SHELXS-97 (Sheldrick, 2008)'
_diffrn_ambient_temperature 193(2)
_diffrn_measured_fraction_theta_full 0.999
_diffrn_measured_fraction_theta_max 0.999
_diffrn_measurement_device_type 'CCD area detector'
_diffrn_measurement_method 'phi and omega scans'
_diffrn_radiation_monochromator graphite
_diffrn_radiation_source 'fine-focus sealed tube'
_diffrn_radiation_type MoK\a
_diffrn_radiation_wavelength 0.71073
_diffrn_reflns_av_R_equivalents 0.2476
_diffrn_reflns_av_sigmaI/netI 0.1768
_diffrn_reflns_limit_h_max 22
_diffrn_reflns_limit_h_min -22
_diffrn_reflns_limit_k_max 19
_diffrn_reflns_limit_k_min -20
_diffrn_reflns_limit_l_max 22
_diffrn_reflns_limit_l_min -22
_diffrn_reflns_number 103994
_diffrn_reflns_theta_full 23.26
_diffrn_reflns_theta_max 23.26
_diffrn_reflns_theta_min 1.90
_exptl_absorpt_coefficient_mu 0.891
_exptl_absorpt_correction_T_max 0.9824
_exptl_absorpt_correction_T_min 0.8419
_exptl_absorpt_correction_type multi-scan
_exptl_absorpt_process_details 'SADABS (Bruker-AXS)'
_exptl_crystal_colour colourless
_exptl_crystal_density_diffrn 1.310
_exptl_crystal_density_method 'not measured'
_exptl_crystal_description plate
_exptl_crystal_F_000 3160
_exptl_crystal_size_max 0.20
_exptl_crystal_size_mid 0.05
_exptl_crystal_size_min 0.02
_refine_diff_density_max 0.953
_refine_diff_density_min -0.573
_refine_diff_density_rms 0.106
_refine_ls_extinction_method none
_refine_ls_goodness_of_fit_ref 1.003
_refine_ls_hydrogen_treatment constr
_refine_ls_matrix_type full
_refine_ls_number_parameters 808
_refine_ls_number_reflns 10895
_refine_ls_number_restraints 0
_refine_ls_restrained_S_all 1.003
_refine_ls_R_factor_all 0.1870
_refine_ls_R_factor_gt 0.0571
_refine_ls_shift/su_max 0.000
_refine_ls_shift/su_mean 0.000
_refine_ls_structure_factor_coef Fsqd
_refine_ls_weighting_details 'calc w=1/[\s^2^(Fo^2^)+(0.0313P)^2^+17.6676P] where P=(Fo^2^+2Fc^2^)/3'
_refine_ls_weighting_scheme calc
_refine_ls_wR_factor_gt 0.0927
_refine_ls_wR_factor_ref 0.1331
_reflns_number_gt 5094
_reflns_number_total 10895
_reflns_threshold_expression >2sigma(I)
_cod_data_source_file om4005884_si_002.cif
_cod_data_source_block 3
_cod_depositor_comments
;
The following automatic conversions were performed:

'_symmetry_cell_setting' value 'Monoclinic' changed to 'monoclinic'
according to /home/saulius/struct/CIF-dictionaries/cif_core.dic
dictionary named 'cif_core.dic' version 2.4.2 from 2011-04-26.

Automatic conversion script
Id: cif_fix_values 1891 2012-01-12 08:04:46Z andrius 
;
_cod_original_sg_symbol_H-M P2(1)/c
_cod_original_formula_sum 'C36.50 H55 Al Cl2 Cu P3'
_cod_database_code 4081824

loop_
_symmetry_equiv_pos_as_xyz
'x, y, z'
'-x, y+1/2, -z+1/2'
'-x, -y, -z'
'x, -y-1/2, z-1/2'

loop_
_atom_site_label
_atom_site_type_symbol
_atom_site_fract_x
_atom_site_fract_y
_atom_site_fract_z
_atom_site_U_iso_or_equiv
_atom_site_adp_type
_atom_site_occupancy
_atom_site_symmetry_multiplicity
_atom_site_calc_flag
_atom_site_refinement_flags
Cu1 Cu 0.12453(4) 0.29744(5) 0.17065(4) 0.0219(3) Uani 1 1 d .
Cl1 Cl -0.02233(9) 0.15402(10) 0.31611(9) 0.0288(5) Uani 1 1 d .
Al1 Al 0.04047(10) 0.21428(12) 0.25399(10) 0.0201(6) Uani 1 1 d .
P1 P 0.12016(9) 0.19549(11) 0.10546(9) 0.0222(5) Uani 1 1 d .
P2 P 0.03949(10) 0.38031(11) 0.15129(10) 0.0228(5) Uani 1 1 d .
P3 P 0.20343(9) 0.30768(11) 0.26384(9) 0.0219(5) Uani 1 1 d .
C1 C 0.0109(3) 0.1611(4) 0.1655(3) 0.0208(19) Uani 1 1 d .
C2 C -0.0525(4) 0.1304(4) 0.1585(4) 0.028(2) Uani 1 1 d .
H2 H -0.0763 0.1370 0.1938 0.033 Uiso 1 1 calc R
C3 C -0.0824(4) 0.0912(4) 0.1034(4) 0.031(2) Uani 1 1 d .
H3 H -0.1250 0.0710 0.1021 0.038 Uiso 1 1 calc R
C4 C -0.0500(4) 0.0814(4) 0.0498(4) 0.028(2) Uani 1 1 d .
H4 H -0.0700 0.0548 0.0116 0.034 Uiso 1 1 calc R
C5 C 0.0115(4) 0.1110(4) 0.0535(4) 0.025(2) Uani 1 1 d .
H5 H 0.0343 0.1038 0.0175 0.030 Uiso 1 1 calc R
C6 C 0.0419(3) 0.1516(4) 0.1084(3) 0.0196(19) Uani 1 1 d .
C7 C 0.1807(4) 0.1187(4) 0.1155(3) 0.024(2) Uani 1 1 d .
H7 H 0.2245 0.1413 0.1138 0.028 Uiso 1 1 calc R
C8 C 0.1866(3) 0.0826(4) 0.1833(3) 0.027(2) Uani 1 1 d .
H8A H 0.1447 0.0596 0.1875 0.040 Uiso 1 1 calc R
H8B H 0.1979 0.1199 0.2180 0.040 Uiso 1 1 calc R
H8C H 0.2211 0.0450 0.1882 0.040 Uiso 1 1 calc R
C9 C 0.1694(4) 0.0606(4) 0.0606(4) 0.045(3) Uani 1 1 d .
H9A H 0.2031 0.0224 0.0701 0.068 Uiso 1 1 calc R
H9B H 0.1719 0.0837 0.0179 0.068 Uiso 1 1 calc R
H9C H 0.1259 0.0385 0.0588 0.068 Uiso 1 1 calc R
C10 C 0.1179(3) 0.2228(4) 0.0179(3) 0.027(2) Uani 1 1 d .
H10 H 0.1127 0.1773 -0.0098 0.033 Uiso 1 1 calc R
C11 C 0.0611(4) 0.2743(4) -0.0082(3) 0.034(2) Uani 1 1 d .
H11A H 0.0657 0.3198 0.0178 0.051 Uiso 1 1 calc R
H11B H 0.0194 0.2505 -0.0043 0.051 Uiso 1 1 calc R
H11C H 0.0616 0.2858 -0.0548 0.051 Uiso 1 1 calc R
C12 C 0.1830(4) 0.2585(4) 0.0110(4) 0.042(2) Uani 1 1 d .
H12A H 0.1805 0.2765 -0.0345 0.063 Uiso 1 1 calc R
H12B H 0.2184 0.2222 0.0208 0.063 Uiso 1 1 calc R
H12C H 0.1918 0.2997 0.0421 0.063 Uiso 1 1 calc R
C13 C 0.0089(3) 0.3184(4) 0.2678(3) 0.0224(19) Uani 1 1 d .
C14 C -0.0125(3) 0.3288(4) 0.3283(4) 0.025(2) Uani 1 1 d .
H14 H -0.0163 0.2866 0.3547 0.030 Uiso 1 1 calc R
C15 C -0.0286(3) 0.3962(5) 0.3525(4) 0.031(2) Uani 1 1 d .
H15 H -0.0402 0.3994 0.3953 0.037 Uiso 1 1 calc R
C16 C -0.0276(3) 0.4587(4) 0.3146(4) 0.027(2) Uani 1 1 d .
H16 H -0.0389 0.5051 0.3305 0.033 Uiso 1 1 calc R
C17 C -0.0100(3) 0.4521(4) 0.2528(4) 0.025(2) Uani 1 1 d .
H17 H -0.0106 0.4943 0.2254 0.030 Uiso 1 1 calc R
C18 C 0.0088(3) 0.3839(4) 0.2300(3) 0.0208(19) Uani 1 1 d .
C19 C -0.0375(3) 0.3769(4) 0.0876(3) 0.024(2) Uani 1 1 d .
H19 H -0.0242 0.3795 0.0430 0.029 Uiso 1 1 calc R
C20 C -0.0747(3) 0.3048(4) 0.0907(4) 0.036(2) Uani 1 1 d .
H20A H -0.0868 0.2995 0.1346 0.053 Uiso 1 1 calc R
H20B H -0.0466 0.2636 0.0826 0.053 Uiso 1 1 calc R
H20C H -0.1145 0.3050 0.0568 0.053 Uiso 1 1 calc R
C21 C -0.0841(3) 0.4411(4) 0.0922(3) 0.032(2) Uani 1 1 d .
H21A H -0.1231 0.4361 0.0576 0.048 Uiso 1 1 calc R
H21B H -0.0617 0.4874 0.0860 0.048 Uiso 1 1 calc R
H21C H -0.0972 0.4410 0.1359 0.048 Uiso 1 1 calc R
C22 C 0.0720(4) 0.4726(4) 0.1366(4) 0.029(2) Uani 1 1 d .
H22 H 0.0356 0.5088 0.1369 0.034 Uiso 1 1 calc R
C23 C 0.1290(4) 0.4953(4) 0.1911(4) 0.036(2) Uani 1 1 d .
H23A H 0.1655 0.4607 0.1921 0.054 Uiso 1 1 calc R
H23B H 0.1144 0.4948 0.2341 0.054 Uiso 1 1 calc R
H23C H 0.1436 0.5449 0.1820 0.054 Uiso 1 1 calc R
C24 C 0.0930(4) 0.4772(5) 0.0683(4) 0.048(3) Uani 1 1 d .
H24A H 0.1059 0.5277 0.0603 0.072 Uiso 1 1 calc R
H24B H 0.0562 0.4625 0.0338 0.072 Uiso 1 1 calc R
H24C H 0.1303 0.4442 0.0674 0.072 Uiso 1 1 calc R
C25 C 0.1322(3) 0.1883(4) 0.3032(3) 0.0190(18) Uani 1 1 d .
C26 C 0.1344(4) 0.1198(4) 0.3374(4) 0.026(2) Uani 1 1 d .
H26 H 0.0943 0.0939 0.3360 0.031 Uiso 1 1 calc R
C27 C 0.1903(4) 0.0889(4) 0.3719(4) 0.029(2) Uani 1 1 d .
H27 H 0.1879 0.0423 0.3923 0.035 Uiso 1 1 calc R
C28 C 0.2497(4) 0.1237(4) 0.3777(4) 0.031(2) Uani 1 1 d .
H28 H 0.2884 0.1026 0.4025 0.037 Uiso 1 1 calc R
C29 C 0.2513(4) 0.1909(4) 0.3462(3) 0.0244(19) Uani 1 1 d .
H29 H 0.2919 0.2162 0.3497 0.029 Uiso 1 1 calc R
C30 C 0.1943(4) 0.2228(4) 0.3093(3) 0.0197(19) Uani 1 1 d .
C31 C 0.2880(3) 0.3080(4) 0.2458(3) 0.0235(19) Uani 1 1 d .
H31 H 0.3192 0.3054 0.2890 0.028 Uiso 1 1 calc R
C32 C 0.3024(3) 0.2433(4) 0.2035(4) 0.033(2) Uani 1 1 d .
H32A H 0.2760 0.2476 0.1591 0.049 Uiso 1 1 calc R
H32B H 0.2914 0.1973 0.2240 0.049 Uiso 1 1 calc R
H32C H 0.3492 0.2431 0.2003 0.049 Uiso 1 1 calc R
C33 C 0.3010(4) 0.3807(4) 0.2117(4) 0.043(2) Uani 1 1 d .
H33A H 0.3458 0.3806 0.2023 0.064 Uiso 1 1 calc R
H33B H 0.2957 0.4220 0.2409 0.064 Uiso 1 1 calc R
H33C H 0.2696 0.3856 0.1700 0.064 Uiso 1 1 calc R
C34 C 0.2090(3) 0.3823(4) 0.3271(3) 0.0223(19) Uani 1 1 d .
H34 H 0.2130 0.4298 0.3036 0.027 Uiso 1 1 calc R
C35 C 0.1474(3) 0.3873(4) 0.3577(3) 0.029(2) Uani 1 1 d .
H35A H 0.1413 0.3411 0.3806 0.044 Uiso 1 1 calc R
H35B H 0.1093 0.3960 0.3227 0.044 Uiso 1 1 calc R
H35C H 0.1517 0.4279 0.3895 0.044 Uiso 1 1 calc R
C36 C 0.2684(4) 0.3766(4) 0.3830(3) 0.035(2) Uani 1 1 d .
H36A H 0.2681 0.4178 0.4137 0.052 Uiso 1 1 calc R
H36B H 0.3089 0.3780 0.3641 0.052 Uiso 1 1 calc R
H36C H 0.2665 0.3302 0.4068 0.052 Uiso 1 1 calc R
Cu2 Cu 0.34886(4) 0.78321(5) 0.12496(4) 0.0280(3) Uani 1 1 d .
Cl2 Cl 0.50026(10) 0.65119(11) 0.32420(10) 0.0378(6) Uani 1 1 d .
P5 P 0.26965(10) 0.79051(12) 0.19013(10) 0.0276(5) Uani 1 1 d .
P6 P 0.42964(10) 0.87141(12) 0.13009(11) 0.0301(6) Uani 1 1 d .
P4 P 0.35622(10) 0.67803(12) 0.06499(10) 0.0301(6) Uani 1 1 d .
Al2 Al 0.43475(11) 0.70775(13) 0.23973(11) 0.0264(6) Uani 1 1 d .
C37 C 0.4683(4) 0.6586(4) 0.1613(4) 0.028(2) Uani 1 1 d .
C38 C 0.5346(4) 0.6353(4) 0.1786(4) 0.038(2) Uani 1 1 d .
H38 H 0.5567 0.6433 0.2228 0.045 Uiso 1 1 calc R
C39 C 0.5690(4) 0.6014(5) 0.1344(5) 0.051(3) Uani 1 1 d .
H39 H 0.6138 0.5882 0.1482 0.061 Uiso 1 1 calc R
C40 C 0.5382(4) 0.5868(5) 0.0706(5) 0.046(3) Uani 1 1 d .
H40 H 0.5606 0.5614 0.0408 0.055 Uiso 1 1 calc R
C41 C 0.4740(4) 0.6097(4) 0.0506(4) 0.042(2) Uani 1 1 d .
H41 H 0.4533 0.6021 0.0059 0.050 Uiso 1 1 calc R
C42 C 0.4381(3) 0.6447(4) 0.0961(4) 0.025(2) Uani 1 1 d .
C43 C 0.3033(4) 0.5940(4) 0.0601(4) 0.034(2) Uani 1 1 d .
H43 H 0.2572 0.6102 0.0431 0.041 Uiso 1 1 calc R
C44 C 0.3038(4) 0.5614(4) 0.1281(4) 0.044(2) Uani 1 1 d .
H44A H 0.2733 0.5198 0.1245 0.066 Uiso 1 1 calc R
H44B H 0.2903 0.5989 0.1574 0.066 Uiso 1 1 calc R
H44C H 0.3482 0.5444 0.1466 0.066 Uiso 1 1 calc R
C45 C 0.3198(4) 0.5343(5) 0.0124(4) 0.062(3) Uani 1 1 d .
H45A H 0.3655 0.5186 0.0262 0.093 Uiso 1 1 calc R
H45B H 0.3139 0.5542 -0.0327 0.093 Uiso 1 1 calc R
H45C H 0.2906 0.4921 0.0133 0.093 Uiso 1 1 calc R
C46 C 0.3500(4) 0.7019(5) -0.0247(4) 0.037(2) Uani 1 1 d .
H46 H 0.3585 0.6566 -0.0494 0.044 Uiso 1 1 calc R
C47 C 0.4002(4) 0.7605(4) -0.0352(4) 0.042(2) Uani 1 1 d .
H47A H 0.3975 0.7694 -0.0828 0.063 Uiso 1 1 calc R
H47B H 0.4445 0.7435 -0.0162 0.063 Uiso 1 1 calc R
H47C H 0.3908 0.8063 -0.0134 0.063 Uiso 1 1 calc R
C48 C 0.2803(4) 0.7292(5) -0.0520(4) 0.056(3) Uani 1 1 d .
H48A H 0.2700 0.7712 -0.0258 0.083 Uiso 1 1 calc R
H48B H 0.2487 0.6895 -0.0494 0.083 Uiso 1 1 calc R
H48C H 0.2776 0.7441 -0.0984 0.083 Uiso 1 1 calc R
C49 C 0.3451(4) 0.6784(4) 0.2617(4) 0.026(2) Uani 1 1 d .
C50 C 0.3458(4) 0.6156(4) 0.3008(4) 0.032(2) Uani 1 1 d .
H50 H 0.3871 0.5923 0.3143 0.038 Uiso 1 1 calc R
C51 C 0.2926(4) 0.5838(5) 0.3219(4) 0.041(2) Uani 1 1 d .
H51 H 0.2973 0.5403 0.3480 0.049 Uiso 1 1 calc R
C52 C 0.2317(4) 0.6175(5) 0.3038(4) 0.040(2) Uani 1 1 d .
H52 H 0.1941 0.5978 0.3183 0.048 Uiso 1 1 calc R
C53 C 0.2263(4) 0.6791(4) 0.2650(4) 0.036(2) Uani 1 1 d .
H53 H 0.1845 0.7011 0.2516 0.043 Uiso 1 1 calc R
C54 C 0.2812(4) 0.7101(4) 0.2446(3) 0.026(2) Uani 1 1 d .
C55 C 0.2569(4) 0.8694(4) 0.2448(4) 0.032(2) Uani 1 1 d .
H55 H 0.2500 0.9138 0.2156 0.039 Uiso 1 1 calc R
C56 C 0.3189(4) 0.8844(4) 0.2967(4) 0.042(2) Uani 1 1 d .
H56A H 0.3129 0.9297 0.3208 0.063 Uiso 1 1 calc R
H56B H 0.3569 0.8898 0.2744 0.063 Uiso 1 1 calc R
H56C H 0.3265 0.8433 0.3280 0.063 Uiso 1 1 calc R
C57 C 0.1969(4) 0.8640(5) 0.2791(4) 0.047(3) Uani 1 1 d .
H57A H 0.2012 0.8207 0.3080 0.070 Uiso 1 1 calc R
H57B H 0.1570 0.8595 0.2456 0.070 Uiso 1 1 calc R
H57C H 0.1941 0.9083 0.3057 0.070 Uiso 1 1 calc R
C58 C 0.1869(3) 0.7819(4) 0.1392(4) 0.032(2) Uani 1 1 d .
H58 H 0.1536 0.7858 0.1691 0.038 Uiso 1 1 calc R
C59 C 0.1753(4) 0.7102(5) 0.1007(4) 0.044(2) Uani 1 1 d .
H59A H 0.1290 0.7067 0.0799 0.067 Uiso 1 1 calc R
H59B H 0.1867 0.6688 0.1311 0.067 Uiso 1 1 calc R
H59C H 0.2029 0.7090 0.0664 0.067 Uiso 1 1 calc R
C60 C 0.1769(4) 0.8467(5) 0.0904(4) 0.053(3) Uani 1 1 d .
H60A H 0.2118 0.8465 0.0636 0.079 Uiso 1 1 calc R
H60B H 0.1784 0.8929 0.1152 0.079 Uiso 1 1 calc R
H60C H 0.1341 0.8420 0.0612 0.079 Uiso 1 1 calc R
C61 C 0.4615(3) 0.8136(4) 0.2586(4) 0.0229(19) Uani 1 1 d .
C62 C 0.4856(4) 0.8288(4) 0.3262(4) 0.030(2) Uani 1 1 d .
H62 H 0.4852 0.7889 0.3561 0.036 Uiso 1 1 calc R
C63 C 0.5093(4) 0.8934(5) 0.3535(4) 0.038(2) Uani 1 1 d .
H63 H 0.5233 0.8980 0.4000 0.046 Uiso 1 1 calc R
C64 C 0.5123(4) 0.9522(5) 0.3116(5) 0.043(2) Uani 1 1 d .
H64 H 0.5296 0.9980 0.3292 0.052 Uiso 1 1 calc R
C65 C 0.4905(4) 0.9448(4) 0.2448(4) 0.034(2) Uani 1 1 d .
H65 H 0.4925 0.9856 0.2163 0.041 Uiso 1 1 calc R
C66 C 0.4652(3) 0.8773(5) 0.2180(4) 0.030(2) Uani 1 1 d .
C67 C 0.5024(4) 0.8721(4) 0.0866(4) 0.036(2) Uani 1 1 d .
H67 H 0.4852 0.8682 0.0380 0.043 Uiso 1 1 calc R
C68 C 0.5459(4) 0.8048(4) 0.1063(4) 0.043(2) Uani 1 1 d .
H68A H 0.5831 0.8055 0.0826 0.064 Uiso 1 1 calc R
H68B H 0.5201 0.7600 0.0948 0.064 Uiso 1 1 calc R
H68C H 0.5622 0.8057 0.1542 0.064 Uiso 1 1 calc R
C69 C 0.5452(4) 0.9408(5) 0.0971(4) 0.054(3) Uani 1 1 d .
H69A H 0.5628 0.9466 0.1444 0.081 Uiso 1 1 calc R
H69B H 0.5186 0.9839 0.0811 0.081 Uiso 1 1 calc R
H69C H 0.5815 0.9361 0.0724 0.081 Uiso 1 1 calc R
C70 C 0.3925(4) 0.9624(4) 0.1046(4) 0.036(2) Uani 1 1 d .
H70 H 0.4286 0.9995 0.1086 0.043 Uiso 1 1 calc R
C71 C 0.3430(4) 0.9876(4) 0.1477(4) 0.048(3) Uani 1 1 d .
H71A H 0.3280 1.0375 0.1348 0.073 Uiso 1 1 calc R
H71B H 0.3640 0.9874 0.1945 0.073 Uiso 1 1 calc R
H71C H 0.3052 0.9542 0.1414 0.073 Uiso 1 1 calc R
C72 C 0.3591(4) 0.9582(5) 0.0316(4) 0.052(3) Uani 1 1 d .
H72A H 0.3235 0.9220 0.0267 0.078 Uiso 1 1 calc R
H72B H 0.3915 0.9435 0.0043 0.078 Uiso 1 1 calc R
H72C H 0.3411 1.0065 0.0171 0.078 Uiso 1 1 calc R
C73 C 0.6036(4) 0.7547(5) 0.9423(4) 0.057(3) Uani 1 1 d .
H73A H 0.5637 0.7555 0.9629 0.069 Uiso 1 1 calc R
H73B H 0.5894 0.7477 0.8940 0.069 Uiso 1 1 calc R
Cl3 Cl 0.64390(12) 0.83881(14) 0.95635(12) 0.0683(8) Uani 1 1 d .
Cl4 Cl 0.65221(13) 0.68148(16) 0.97387(16) 0.0973(11) Uani 1 1 d .

loop_
_atom_site_aniso_label
_atom_site_aniso_U_11
_atom_site_aniso_U_22
_atom_site_aniso_U_33
_atom_site_aniso_U_23
_atom_site_aniso_U_13
_atom_site_aniso_U_12
Cu1 0.0214(5) 0.0249(6) 0.0189(5) -0.0004(5) 0.0025(4) -0.0005(5)
Cl1 0.0304(12) 0.0288(13) 0.0286(12) 0.0019(10) 0.0088(10) -0.0077(10)
Al1 0.0211(13) 0.0180(14) 0.0210(13) 0.0010(11) 0.0033(11) -0.0009(11)
P1 0.0204(12) 0.0260(13) 0.0201(11) 0.0000(10) 0.0034(9) 0.0013(11)
P2 0.0253(13) 0.0243(13) 0.0186(12) 0.0014(10) 0.0033(10) 0.0030(10)
P3 0.0212(12) 0.0256(14) 0.0179(11) 0.0014(10) 0.0004(9) -0.0021(10)
C1 0.014(5) 0.021(5) 0.026(5) 0.005(4) -0.003(4) 0.001(4)
C2 0.032(5) 0.022(5) 0.026(5) -0.009(4) -0.002(4) 0.002(4)
C3 0.022(5) 0.036(6) 0.033(5) 0.000(4) -0.005(4) -0.007(4)
C4 0.034(5) 0.032(6) 0.015(5) -0.004(4) -0.006(4) -0.002(4)
C5 0.021(5) 0.034(5) 0.020(5) -0.004(4) 0.005(4) -0.002(4)
C6 0.020(5) 0.014(5) 0.024(5) 0.004(4) 0.002(4) 0.003(4)
C7 0.023(5) 0.028(5) 0.017(4) -0.008(4) -0.003(4) 0.012(4)
C8 0.023(5) 0.018(5) 0.040(5) -0.001(4) 0.006(4) 0.005(4)
C9 0.058(6) 0.032(6) 0.038(6) -0.019(5) -0.014(5) 0.024(5)
C10 0.024(5) 0.035(6) 0.022(4) -0.004(4) -0.001(4) -0.007(4)
C11 0.041(5) 0.038(6) 0.023(5) 0.002(4) 0.005(4) 0.000(5)
C12 0.044(6) 0.056(7) 0.029(5) 0.003(5) 0.012(4) -0.009(5)
C13 0.007(4) 0.036(6) 0.023(5) -0.003(4) -0.001(3) 0.004(4)
C14 0.020(5) 0.028(5) 0.027(5) -0.001(4) 0.007(4) -0.007(4)
C15 0.028(5) 0.042(6) 0.023(5) -0.009(5) 0.009(4) -0.006(5)
C16 0.025(5) 0.032(6) 0.024(5) -0.008(4) 0.001(4) 0.003(4)
C17 0.033(5) 0.018(5) 0.020(5) 0.003(4) -0.005(4) 0.000(4)
C18 0.016(5) 0.027(5) 0.019(4) -0.006(4) 0.000(4) 0.003(4)
C19 0.020(5) 0.027(5) 0.022(5) 0.002(4) -0.004(4) 0.008(4)
C20 0.025(5) 0.045(6) 0.034(5) -0.004(5) -0.003(4) 0.008(5)
C21 0.028(5) 0.040(6) 0.026(5) 0.006(4) 0.003(4) 0.012(4)
C22 0.026(5) 0.030(5) 0.029(5) 0.007(4) 0.003(4) 0.001(4)
C23 0.040(6) 0.024(5) 0.045(6) 0.004(4) 0.008(5) 0.000(4)
C24 0.069(7) 0.051(7) 0.029(5) 0.010(5) 0.021(5) -0.016(5)
C25 0.025(5) 0.016(5) 0.018(4) -0.006(4) 0.007(4) -0.003(4)
C26 0.023(5) 0.020(5) 0.036(5) 0.004(4) 0.008(4) -0.005(4)
C27 0.043(6) 0.016(5) 0.030(5) 0.010(4) 0.008(5) 0.004(5)
C28 0.028(5) 0.027(6) 0.037(5) -0.002(4) 0.005(4) -0.001(5)
C29 0.022(5) 0.025(5) 0.025(5) -0.008(4) 0.000(4) 0.003(4)
C30 0.024(5) 0.020(5) 0.018(4) -0.010(4) 0.009(4) -0.002(4)
C31 0.020(4) 0.029(5) 0.021(4) 0.005(4) 0.001(4) -0.006(4)
C32 0.025(5) 0.034(6) 0.040(5) -0.006(4) 0.011(4) 0.001(4)
C33 0.040(6) 0.049(6) 0.045(6) -0.002(5) 0.022(5) -0.012(5)
C34 0.017(5) 0.019(5) 0.030(5) -0.005(4) 0.002(4) -0.006(4)
C35 0.035(5) 0.030(5) 0.023(5) -0.002(4) 0.008(4) 0.000(4)
C36 0.039(5) 0.035(6) 0.029(5) -0.008(4) 0.000(4) -0.007(4)
Cu2 0.0235(6) 0.0369(7) 0.0241(6) 0.0029(5) 0.0057(5) 0.0022(5)
Cl2 0.0337(13) 0.0374(14) 0.0380(13) 0.0057(11) -0.0057(10) -0.0003(11)
P5 0.0240(12) 0.0320(14) 0.0274(12) 0.0030(11) 0.0057(10) 0.0032(11)
P6 0.0270(13) 0.0300(15) 0.0341(14) 0.0053(11) 0.0075(11) -0.0002(11)
P4 0.0303(14) 0.0361(15) 0.0240(12) -0.0005(11) 0.0050(10) -0.0023(11)
Al2 0.0249(14) 0.0252(15) 0.0275(14) 0.0023(12) 0.0000(11) -0.0001(12)
C37 0.020(5) 0.017(5) 0.048(6) 0.006(4) 0.009(4) 0.000(4)
C38 0.037(6) 0.032(6) 0.046(6) 0.004(5) 0.012(5) -0.005(5)
C39 0.032(6) 0.057(7) 0.066(8) 0.017(6) 0.015(6) 0.009(5)
C40 0.038(6) 0.048(7) 0.055(7) 0.004(5) 0.020(5) 0.016(5)
C41 0.040(6) 0.046(6) 0.041(6) 0.002(5) 0.014(5) 0.012(5)
C42 0.023(5) 0.011(5) 0.037(5) 0.000(4) -0.002(4) -0.001(4)
C43 0.031(5) 0.040(6) 0.031(5) -0.006(4) 0.005(4) -0.009(4)
C44 0.049(6) 0.039(6) 0.044(6) -0.001(5) 0.014(5) -0.018(5)
C45 0.078(8) 0.056(7) 0.059(7) -0.028(6) 0.031(6) -0.016(6)
C46 0.039(5) 0.046(6) 0.025(5) -0.009(5) 0.003(4) -0.004(5)
C47 0.050(6) 0.047(6) 0.033(5) -0.001(5) 0.017(5) -0.001(5)
C48 0.051(6) 0.094(8) 0.017(5) 0.013(5) -0.006(5) 0.013(6)
C49 0.030(5) 0.020(5) 0.026(5) -0.003(4) -0.001(4) 0.002(4)
C50 0.028(5) 0.027(6) 0.036(5) 0.004(4) -0.006(4) -0.001(4)
C51 0.048(6) 0.037(6) 0.033(6) 0.012(5) -0.001(5) -0.011(5)
C52 0.036(6) 0.048(7) 0.039(6) 0.006(5) 0.011(5) -0.009(5)
C53 0.031(5) 0.044(6) 0.030(5) 0.007(5) -0.003(4) 0.005(5)
C54 0.020(5) 0.030(5) 0.029(5) 0.002(4) 0.004(4) 0.000(4)
C55 0.036(5) 0.030(5) 0.031(5) 0.010(4) 0.009(4) 0.004(4)
C56 0.047(6) 0.049(6) 0.031(5) 0.002(5) 0.009(5) -0.003(5)
C57 0.032(6) 0.068(7) 0.040(6) -0.011(5) 0.005(5) 0.013(5)
C58 0.021(5) 0.042(6) 0.033(5) 0.012(5) 0.006(4) 0.002(4)
C59 0.023(5) 0.065(7) 0.044(6) 0.008(6) 0.003(4) 0.005(5)
C60 0.036(6) 0.076(8) 0.043(6) 0.018(6) 0.001(5) 0.017(5)
C61 0.020(5) 0.021(5) 0.030(5) 0.002(4) 0.010(4) 0.008(4)
C62 0.034(5) 0.027(6) 0.027(5) 0.000(4) -0.002(4) 0.009(4)
C63 0.043(6) 0.037(6) 0.031(5) 0.002(5) -0.001(5) 0.009(5)
C64 0.043(6) 0.035(6) 0.049(7) -0.012(5) -0.001(5) 0.002(5)
C65 0.035(6) 0.017(5) 0.052(6) 0.008(5) 0.009(5) -0.005(4)
C66 0.016(5) 0.034(6) 0.040(5) 0.001(5) 0.006(4) 0.003(4)
C67 0.035(5) 0.040(6) 0.036(5) 0.006(5) 0.016(4) 0.001(5)
C68 0.031(5) 0.042(6) 0.057(6) 0.003(5) 0.014(5) -0.002(5)
C69 0.040(6) 0.046(7) 0.081(8) 0.011(6) 0.023(5) -0.006(5)
C70 0.032(6) 0.030(6) 0.046(6) 0.014(5) 0.006(5) 0.006(4)
C71 0.050(6) 0.039(6) 0.063(7) 0.024(5) 0.029(5) 0.024(5)
C72 0.059(7) 0.052(7) 0.044(6) 0.016(5) 0.007(5) 0.010(5)
C73 0.030(6) 0.082(8) 0.059(6) -0.009(6) 0.002(5) -0.001(5)
Cl3 0.0622(18) 0.073(2) 0.0635(18) -0.0112(15) -0.0059(14) -0.0078(16)
Cl4 0.0564(19) 0.093(2) 0.131(3) 0.065(2) -0.0162(18) -0.0136(17)

loop_
_atom_type_symbol
_atom_type_description
_atom_type_scat_dispersion_real
_atom_type_scat_dispersion_imag
_atom_type_scat_source
C C 0.0033 0.0016 'International Tables Vol C Tables 4.2.6.8 and 6.1.1.4'
H H 0.0000 0.0000 'International Tables Vol C Tables 4.2.6.8 and 6.1.1.4'
Al Al 0.0645 0.0514 'International Tables Vol C Tables 4.2.6.8 and 6.1.1.4'
P P 0.1023 0.0942 'International Tables Vol C Tables 4.2.6.8 and 6.1.1.4'
Cl Cl 0.1484 0.1585 'International Tables Vol C Tables 4.2.6.8 and 6.1.1.4'
Cu Cu 0.3201 1.2651 'International Tables Vol C Tables 4.2.6.8 and 6.1.1.4'

loop_
_geom_angle_atom_site_label_1
_geom_angle_atom_site_label_2
_geom_angle_atom_site_label_3
_geom_angle
P1 Cu1 P3 120.25(8)
P1 Cu1 P2 118.88(8)
P3 Cu1 P2 120.13(8)
C13 Al1 C25 116.1(3)
C13 Al1 C1 120.5(3)
C25 Al1 C1 115.7(3)
C13 Al1 Cl1 98.2(2)
C25 Al1 Cl1 100.7(2)
C1 Al1 Cl1 99.1(2)
C6 P1 C10 106.2(3)
C6 P1 C7 104.6(3)
C10 P1 C7 102.1(3)
C6 P1 Cu1 106.4(2)
C10 P1 Cu1 109.9(3)
C7 P1 Cu1 126.1(2)
C18 P2 C22 107.6(3)
C18 P2 C19 103.3(3)
C22 P2 C19 101.8(3)
C18 P2 Cu1 104.1(2)
C22 P2 Cu1 109.6(2)
C19 P2 Cu1 129.0(2)
C30 P3 C31 106.8(3)
C30 P3 C34 105.0(3)
C31 P3 C34 101.0(3)
C30 P3 Cu1 103.5(2)
C31 P3 Cu1 113.2(2)
C34 P3 Cu1 125.9(2)
C2 C1 C6 114.1(6)
C2 C1 Al1 113.8(5)
C6 C1 Al1 132.1(5)
C3 C2 C1 124.0(7)
C2 C3 C4 120.0(7)
C5 C4 C3 118.4(7)
C4 C5 C6 122.2(7)
C5 C6 C1 121.1(6)
C5 C6 P1 118.8(5)
C1 C6 P1 120.0(5)
C8 C7 C9 110.4(6)
C8 C7 P1 111.6(5)
C9 C7 P1 115.1(5)
C12 C10 C11 110.1(6)
C12 C10 P1 109.4(5)
C11 C10 P1 113.0(5)
C14 C13 C18 113.5(7)
C14 C13 Al1 114.0(6)
C18 C13 Al1 132.3(5)
C15 C14 C13 124.7(7)
C16 C15 C14 120.0(7)
C15 C16 C17 118.5(7)
C16 C17 C18 120.9(7)
C17 C18 C13 122.2(7)
C17 C18 P2 118.8(6)
C13 C18 P2 118.8(5)
C21 C19 C20 109.1(6)
C21 C19 P2 113.6(5)
C20 C19 P2 111.8(5)
C23 C22 C24 110.1(6)
C23 C22 P2 112.4(5)
C24 C22 P2 111.4(5)
C30 C25 C26 113.2(6)
C30 C25 Al1 133.7(6)
C26 C25 Al1 113.1(5)
C27 C26 C25 124.4(7)
C26 C27 C28 121.4(7)
C27 C28 C29 117.4(7)
C28 C29 C30 121.9(7)
C29 C30 C25 121.6(7)
C29 C30 P3 118.1(6)
C25 C30 P3 120.1(6)
C32 C31 C33 109.8(6)
C32 C31 P3 113.4(5)
C33 C31 P3 109.8(5)
C35 C34 C36 108.6(6)
C35 C34 P3 112.1(5)
C36 C34 P3 114.4(5)
P5 Cu2 P4 118.81(9)
P5 Cu2 P6 121.28(9)
P4 Cu2 P6 119.32(8)
P5 Cu2 Al2 87.46(7)
P4 Cu2 Al2 87.26(8)
P6 Cu2 Al2 87.64(7)
C54 P5 C58 106.6(3)
C54 P5 C55 105.4(3)
C58 P5 C55 100.9(4)
C54 P5 Cu2 106.2(2)
C58 P5 Cu2 110.6(3)
C55 P5 Cu2 125.8(2)
C66 P6 C70 107.4(4)
C66 P6 C67 104.5(3)
C70 P6 C67 100.8(4)
C66 P6 Cu2 104.4(3)
C70 P6 Cu2 110.3(3)
C67 P6 Cu2 128.1(3)
C42 P4 C46 108.9(4)
C42 P4 C43 104.3(3)
C46 P4 C43 101.5(4)
C42 P4 Cu2 103.7(3)
C46 P4 Cu2 109.4(3)
C43 P4 Cu2 128.1(3)
C61 Al2 C49 115.6(3)
C61 Al2 C37 116.3(3)
C49 Al2 C37 119.9(3)
C61 Al2 Cl2 100.5(2)
C49 Al2 Cl2 99.1(2)
C37 Al2 Cl2 99.3(2)
C61 Al2 Cu2 79.6(2)
C49 Al2 Cu2 81.9(2)
C37 Al2 Cu2 79.8(2)
Cl2 Al2 Cu2 178.95(12)
C42 C37 C38 115.9(7)
C42 C37 Al2 131.9(6)
C38 C37 Al2 112.1(6)
C39 C38 C37 123.4(8)
C40 C39 C38 120.0(9)
C39 C40 C41 119.0(9)
C40 C41 C42 121.3(8)
C37 C42 C41 120.3(7)
C37 C42 P4 120.8(6)
C41 C42 P4 118.6(6)
C44 C43 C45 110.0(7)
C44 C43 P4 111.2(5)
C45 C43 P4 114.6(5)
C47 C46 C48 109.8(7)
C47 C46 P4 111.7(5)
C48 C46 P4 109.4(5)
C50 C49 C54 112.8(7)
C50 C49 Al2 114.9(6)
C54 C49 Al2 132.3(6)
C51 C50 C49 126.6(8)
C50 C51 C52 117.7(8)
C53 C52 C51 119.7(8)
C52 C53 C54 121.2(8)
C53 C54 C49 121.9(7)
C53 C54 P5 118.7(6)
C49 C54 P5 119.3(6)
C57 C55 C56 109.7(6)
C57 C55 P5 115.9(5)
C56 C55 P5 111.3(5)
C59 C58 C60 109.3(6)
C59 C58 P5 114.2(5)
C60 C58 P5 107.9(5)
C62 C61 C66 111.4(7)
C62 C61 Al2 114.2(6)
C66 C61 Al2 134.3(6)
C63 C62 C61 127.7(8)
C62 C63 C64 118.0(8)
C65 C64 C63 120.0(8)
C64 C65 C66 120.7(8)
C65 C66 C61 122.1(7)
C65 C66 P6 119.6(6)
C61 C66 P6 118.1(6)
C69 C67 C68 108.7(6)
C69 C67 P6 115.6(6)
C68 C67 P6 110.5(5)
C71 C70 C72 110.1(7)
C71 C70 P6 113.0(5)
C72 C70 P6 108.8(6)
Cl4 C73 Cl3 112.7(5)

loop_
_geom_bond_atom_site_label_1
_geom_bond_atom_site_label_2
_geom_bond_distance
Cu1 P1 2.278(2)
Cu1 P3 2.290(2)
Cu1 P2 2.297(2)
Cl1 Al1 2.255(3)
Al1 C13 2.040(8)
Al1 C25 2.041(7)
Al1 C1 2.050(7)
P1 C6 1.816(7)
P1 C10 1.853(7)
P1 C7 1.863(7)
P2 C18 1.834(7)
P2 C22 1.852(7)
P2 C19 1.873(7)
P3 C30 1.830(7)
P3 C31 1.850(7)
P3 C34 1.866(7)
C1 C2 1.410(9)
C1 C6 1.439(9)
C2 C3 1.387(9)
C3 C4 1.395(9)
C4 C5 1.371(9)
C5 C6 1.398(9)
C7 C8 1.523(9)
C7 C9 1.530(9)
C10 C12 1.522(9)
C10 C11 1.525(9)
C13 C14 1.400(9)
C13 C18 1.422(9)
C14 C15 1.385(9)
C15 C16 1.379(9)
C16 C17 1.382(9)
C17 C18 1.405(9)
C19 C21 1.527(9)
C19 C20 1.528(9)
C22 C23 1.531(9)
C22 C24 1.538(9)
C25 C30 1.416(9)
C25 C26 1.426(9)
C26 C27 1.365(9)
C27 C28 1.368(9)
C28 C29 1.386(9)
C29 C30 1.407(9)
C31 C32 1.522(9)
C31 C33 1.540(9)
C34 C35 1.518(9)
C34 C36 1.528(9)
Cu2 P5 2.291(2)
Cu2 P4 2.293(2)
Cu2 P6 2.305(2)
Cu2 Al2 3.016(2)
Cl2 Al2 2.250(3)
P5 C54 1.829(8)
P5 C58 1.848(7)
P5 C55 1.866(8)
P6 C66 1.823(8)
P6 C70 1.860(8)
P6 C67 1.878(7)
P4 C42 1.806(7)
P4 C46 1.869(7)
P4 C43 1.872(8)
Al2 C61 2.023(8)
Al2 C49 2.053(8)
Al2 C37 2.063(8)
C37 C42 1.394(10)
C37 C38 1.419(10)
C38 C39 1.392(11)
C39 C40 1.375(11)
C40 C41 1.381(10)
C41 C42 1.440(10)
C43 C44 1.512(9)
C43 C45 1.540(10)
C46 C47 1.531(10)
C46 C48 1.534(10)
C49 C50 1.396(9)
C49 C54 1.428(9)
C50 C51 1.377(10)
C51 C52 1.390(10)
C52 C53 1.367(10)
C53 C54 1.395(10)
C55 C57 1.534(9)
C55 C56 1.540(9)
C58 C59 1.521(10)
C58 C60 1.536(10)
C61 C62 1.415(9)
C61 C66 1.435(9)
C62 C63 1.355(10)
C63 C64 1.381(10)
C64 C65 1.370(10)
C65 C66 1.409(10)
C67 C69 1.524(10)
C67 C68 1.531(10)
C70 C71 1.534(10)
C70 C72 1.536(10)
C73 Cl4 1.725(9)
C73 Cl3 1.743(9)
